data_4316604
loop_
_publ_author_name
'Joseph M. Zadrozny'
'Danna E. Freedman'
'David M. Jenkins'
'T. David Harris'
'Anthony T. Iavarone'
'Corine Mathoni\`ere'
'Rodolphe Cl\'erac'
'Jeffrey R. Long'

_publ_contact_author
;
        Jeffrey R. Long
        Department of Chemistry
        University of California, Berkeley
        United States of America
;
_publ_contact_author_email jrlong@chem.berkeley.edu
_publ_contact_author_fax '510 643-3832'
_publ_contact_author_phone '510 642-0860'
_publ_section_title
;
 Slow Magnetic Relaxation and Charge-Transfer in Cyano-Bridged
 Coordination Clusters Incorporating [Re(CN)7]3-/4-
;
_journal_name_full 'Inorganic Chemistry'
_journal_page_first 8886
_journal_page_last 8896
_journal_paper_doi 10.1021/ic101132z
_journal_volume 49
_journal_year 2010
_chemical_formula_moiety 'C123 H100 Cu4 N27 Re, 4 (F6 P)'
_chemical_formula_sum 'C123 H100 Cu4 F24 N27 P4 Re'
_chemical_formula_weight 2976.539
_chemical_name_common '[(PY5Me2)4Cu4Re(CN)7](PF6)4'
_chemical_name_systematic
; 
 ? 
;
_space_group_IT_number 2
_symmetry_cell_setting triclinic
_symmetry_space_group_name_Hall '-P 1'
_symmetry_space_group_name_H-M 'P -1'
_atom_sites_solution_hydrogens geom
_atom_sites_solution_primary direct
_atom_sites_solution_secondary difmap
_audit_creation_method SHELXL-97
_cell_angle_alpha 113.0980(10)
_cell_angle_beta 97.2190(10)
_cell_angle_gamma 110.3760(10)
_cell_formula_units_Z 2
_cell_length_a 18.7657(10)
_cell_length_b 19.3343(10)
_cell_length_c 22.5562(12)
_cell_measurement_reflns_used 9700
_cell_measurement_temperature 141(2)
_cell_measurement_theta_max 25.37
_cell_measurement_theta_min 2.488
_cell_volume 6722.5(6)
_computing_cell_refinement 'Bruker APEX 2 v. 2009.1'
_computing_data_collection 'Bruker APEX 2 v. 2009.1'
_computing_data_reduction 'Bruker APEX 2 v. 2009.1'
_computing_molecular_graphics DIAMOND
_computing_publication_material CIFTAB
_computing_structure_refinement 'SHELXL-97 (Sheldrick, 2008)'
_computing_structure_solution 'SHELXS-97 (Sheldrick, 2008)'
_diffrn_ambient_temperature 141(2)
_diffrn_detector_area_resol_mean 8.366
_diffrn_measured_fraction_theta_full 0.986
_diffrn_measured_fraction_theta_max 0.986
_diffrn_measurement_device_type 'Bruker APEX-I CCD'
_diffrn_measurement_method '\f and \w scans'
_diffrn_radiation_monochromator graphite
_diffrn_radiation_source 'fine-focus sealed tube'
_diffrn_radiation_type MoK\a
_diffrn_radiation_wavelength 0.71073
_diffrn_reflns_av_R_equivalents 0.0671
_diffrn_reflns_av_sigmaI/netI 0.0939
_diffrn_reflns_limit_h_max 22
_diffrn_reflns_limit_h_min -22
_diffrn_reflns_limit_k_max 23
_diffrn_reflns_limit_k_min -23
_diffrn_reflns_limit_l_max 27
_diffrn_reflns_limit_l_min -26
_diffrn_reflns_number 70338
_diffrn_reflns_theta_full 25.41
_diffrn_reflns_theta_max 25.41
_diffrn_reflns_theta_min 1.03
_exptl_absorpt_coefficient_mu 1.679
_exptl_absorpt_correction_T_max 0.7452
_exptl_absorpt_correction_T_min 0.6368
_exptl_absorpt_correction_type multi-scan
_exptl_absorpt_process_details SADABS
_exptl_crystal_colour Purple
_exptl_crystal_density_diffrn 1.542
_exptl_crystal_density_method 'not measured'
_exptl_crystal_description Plate
_exptl_crystal_F_000 3126
_exptl_crystal_size_max 0.22
_exptl_crystal_size_mid 0.15
_exptl_crystal_size_min 0.03
_platon_squeeze_details
;
;
_refine_diff_density_max 1.081
_refine_diff_density_min -0.653
_refine_diff_density_rms 0.106
_refine_ls_extinction_method none
_refine_ls_goodness_of_fit_ref 0.921
_refine_ls_hydrogen_treatment constr
_refine_ls_matrix_type full
_refine_ls_number_parameters 1648
_refine_ls_number_reflns 24454
_refine_ls_number_restraints 0
_refine_ls_restrained_S_all 0.921
_refine_ls_R_factor_all 0.0815
_refine_ls_R_factor_gt 0.0503
_refine_ls_shift/su_max 0.003
_refine_ls_shift/su_mean 0.000
_refine_ls_structure_factor_coef Fsqd
_refine_ls_weighting_details 'calc w=1/[\s^2^(Fo^2^)+(0.0542P)^2^+0.0000P] where P=(Fo^2^+2Fc^2^)/3'
_refine_ls_weighting_scheme calc
_refine_ls_wR_factor_gt 0.1021
_refine_ls_wR_factor_ref 0.1143
_reflns_number_gt 16479
_reflns_number_total 24454
_reflns_threshold_expression >2sigma(I)
_cod_data_source_file ic101132z_si_002_1.cif
_cod_data_source_block Cu4Re
_cod_depositor_comments
;
The following automatic conversions were performed:

'_symmetry_cell_setting' value 'Triclinic' changed to 'triclinic'
according to the built-in table from CIF Core dictionary named
'cif_core.dic' version 2.4.1 from
2010-06-29.

'_exptl_absorpt_correction_type' value 'multi scan'
changed to 'multi-scan' according to the built-in table from CIF Core
dictionary named 'cif_core.dic' version 2.4.1 from 2010-06-29.

Automatic conversion script
Id: cif_fix_values 1646 2011-03-28 12:23:43Z adriana 
;
_cod_database_code 4316604

loop_
_symmetry_equiv_pos_as_xyz
'x, y, z'
'-x, -y, -z'

loop_
_atom_site_label
_atom_site_type_symbol
_atom_site_fract_x
_atom_site_fract_y
_atom_site_fract_z
_atom_site_U_iso_or_equiv
_atom_site_adp_type
_atom_site_occupancy
_atom_site_symmetry_multiplicity
_atom_site_calc_flag
_atom_site_refinement_flags
_atom_site_disorder_assembly
_atom_site_disorder_group
Re1 Re 0.292631(12) 0.380762(13) 1.278768(10) 0.02363(6) Uani 1 1 d . . .
P1 P 1.05292(8) 1.12829(9) 0.70721(8) 0.0354(4) Uani 1 1 d . . .
P2 P 1.24828(10) 0.76493(11) 0.75907(9) 0.0555(5) Uani 1 1 d . . .
P3 P 1.16267(12) 0.62730(15) 0.98412(12) 0.0757(7) Uani 1 1 d . . .
P4 P 0.72082(13) 0.00565(13) 0.44047(12) 0.0705(6) Uani 1 1 d . . .
F1 F 0.99681(18) 1.1467(2) 0.75355(17) 0.0495(9) Uani 1 1 d . . .
F2 F 1.10824(18) 1.1098(2) 0.66046(16) 0.0487(9) Uani 1 1 d . . .
F3 F 1.0051(2) 1.0306(2) 0.68215(19) 0.0605(10) Uani 1 1 d . . .
F4 F 0.99242(18) 1.1184(2) 0.64484(16) 0.0498(9) Uani 1 1 d . . .
F5 F 1.0993(2) 1.2261(2) 0.73101(17) 0.0614(10) Uani 1 1 d . . .
F6 F 1.1134(2) 1.1375(3) 0.76831(18) 0.0753(13) Uani 1 1 d . . .
F7 F 1.2518(2) 0.6888(2) 0.76939(18) 0.0652(11) Uani 1 1 d . . .
F8 F 1.1863(2) 0.7690(3) 0.8011(2) 0.0865(15) Uani 1 1 d . . .
F9 F 1.1754(2) 0.7010(2) 0.6913(2) 0.0801(14) Uani 1 1 d . . .
F10 F 1.2455(2) 0.8420(2) 0.7498(2) 0.0775(13) Uani 1 1 d . . .
F11 F 1.3091(2) 0.7598(2) 0.71587(18) 0.0665(11) Uani 1 1 d . . .
F12 F 1.3203(2) 0.8278(2) 0.82659(18) 0.0738(13) Uani 1 1 d . . .
F13 F 1.1063(3) 0.6457(3) 0.9399(2) 0.1031(16) Uani 1 1 d . . .
F14 F 1.2176(3) 0.6080(4) 1.0269(3) 0.141(2) Uani 1 1 d . . .
F15 F 1.1813(4) 0.7105(4) 1.0422(3) 0.163(3) Uani 1 1 d . . .
F16 F 1.2301(4) 0.6585(4) 0.9560(5) 0.196(4) Uani 1 1 d . . .
F17 F 1.1389(4) 0.5384(4) 0.9260(4) 0.176(3) Uani 1 1 d . . .
F18 F 1.0891(4) 0.5833(5) 1.0048(4) 0.179(3) Uani 1 1 d . . .
F19 F 0.6834(4) -0.0682(3) 0.4575(3) 0.139(2) Uani 1 1 d . . .
F20 F 0.7550(4) 0.0747(4) 0.4193(4) 0.156(3) Uani 1 1 d . . .
F21 F 0.6368(4) -0.0036(6) 0.4154(5) 0.195(4) Uani 1 1 d . . .
F22 F 0.7113(8) -0.0530(4) 0.3713(4) 0.278(6) Uani 1 1 d . . .
F23 F 0.8011(4) 0.0165(8) 0.4692(6) 0.293(7) Uani 1 1 d . . .
F24 F 0.7220(5) 0.0608(4) 0.5103(4) 0.227(4) Uani 1 1 d . . .
N1 N 0.1868(2) 0.1894(3) 1.4192(2) 0.0311(11) Uani 1 1 d . . .
N2 N 0.0499(2) 0.2170(2) 1.3994(2) 0.0253(10) Uani 1 1 d . . .
N3 N 0.2716(2) 0.3962(3) 1.4935(2) 0.0308(10) Uani 1 1 d . . .
N4 N 0.1480(2) 0.3111(3) 1.5278(2) 0.0255(10) Uani 1 1 d . . .
N5 N 0.1795(2) 0.3074(3) 1.3572(2) 0.0270(10) Uani 1 1 d . . .
N6 N 0.0638(3) 0.4159(3) 1.5108(2) 0.0389(12) Uani 1 1 d . . .
N7 N 0.1561(2) -0.0347(3) 1.0308(2) 0.0314(11) Uani 1 1 d . . .
N8 N 0.1377(2) 0.0738(3) 1.1467(2) 0.0296(10) Uani 1 1 d . . .
N9 N 0.1478(2) 0.1066(3) 1.0119(2) 0.0325(11) Uani 1 1 d . . .
N10 N 0.2909(2) 0.0845(3) 1.0393(2) 0.0318(11) Uani 1 1 d . . .
N11 N 0.2694(2) 0.2077(3) 1.1556(2) 0.0296(11) Uani 1 1 d . . .
N12 N 0.2942(3) -0.0378(3) 1.1263(3) 0.0551(15) Uani 1 1 d . . .
N13 N 0.4820(3) 0.4137(3) 1.0219(2) 0.0399(12) Uani 1 1 d . . .
N14 N 0.5831(3) 0.6096(3) 1.2888(2) 0.0355(11) Uani 1 1 d . . .
N15 N 0.4104(2) 0.4634(3) 1.2077(2) 0.0302(11) Uani 1 1 d . . .
N16 N 0.4905(2) 0.5827(3) 1.1636(2) 0.0348(11) Uani 1 1 d . . .
N17 N 0.6082(2) 0.5302(3) 1.1564(2) 0.0323(11) Uani 1 1 d . . .
N18 N 0.5294(2) 0.4053(3) 1.1955(2) 0.0312(11) Uani 1 1 d . . .
N19 N 0.1018(2) 0.5590(3) 1.3003(2) 0.0337(11) Uani 1 1 d . . .
N20 N 0.2403(2) 0.5309(3) 1.3148(2) 0.0375(12) Uani 1 1 d . . .
N21 N 0.2226(3) 0.6703(3) 1.4305(2) 0.0439(13) Uani 1 1 d . . .
N22 N 0.1934(2) 0.7149(3) 1.3204(2) 0.0345(11) Uani 1 1 d . . .
N23 N 0.3335(3) 0.6911(3) 1.3305(3) 0.0470(14) Uani 1 1 d . . .
N24 N 0.1477(3) 0.6010(3) 1.1645(3) 0.0553(15) Uani 1 1 d . . .
N25 N 0.1221(3) 0.3137(3) 1.1690(2) 0.0382(12) Uani 1 1 d . . .
N26 N 0.4001(2) 0.3111(3) 1.3429(2) 0.0333(11) Uani 1 1 d . . .
N27 N 0.4189(3) 0.5446(3) 1.4189(2) 0.0434(13) Uani 1 1 d . . .
C1 C 0.0053(4) 0.4080(4) 1.4640(3) 0.0480(17) Uani 1 1 d . . .
H1A H -0.0476 0.3874 1.4664 0.058 Uiso 1 1 calc R . .
C2 C 0.0178(4) 0.4279(4) 1.4133(3) 0.0494(17) Uani 1 1 d . . .
H2A H -0.0258 0.4202 1.3809 0.059 Uiso 1 1 calc R . .
C3 C 0.0945(4) 0.4593(4) 1.4095(3) 0.0485(16) Uani 1 1 d . . .
H3A H 0.1050 0.4746 1.3751 0.058 Uiso 1 1 calc R . .
C4 C 0.1555(3) 0.4679(3) 1.4571(3) 0.0383(14) Uani 1 1 d . . .
H4A H 0.2089 0.4887 1.4559 0.046 Uiso 1 1 calc R . .
C5 C 0.1373(3) 0.4456(3) 1.5069(3) 0.0356(14) Uani 1 1 d . . .
C6 C 0.2032(3) 0.4608(3) 1.5652(3) 0.0333(13) Uani 1 1 d . . .
C7 C 0.2792(3) 0.4646(3) 1.5470(3) 0.0337(13) Uani 1 1 d . . .
C8 C 0.3535(4) 0.5322(4) 1.5841(3) 0.0500(17) Uani 1 1 d . . .
H8A H 0.3582 0.5824 1.6195 0.060 Uiso 1 1 calc R . .
C9 C 0.4202(3) 0.5250(4) 1.5685(3) 0.0531(18) Uani 1 1 d . . .
H9A H 0.4719 0.5691 1.5949 0.064 Uiso 1 1 calc R . .
C10 C 0.4117(3) 0.4546(4) 1.5151(3) 0.0449(16) Uani 1 1 d . . .
H10A H 0.4573 0.4487 1.5045 0.054 Uiso 1 1 calc R . .
C11 C 0.3362(3) 0.3916(4) 1.4764(3) 0.0375(14) Uani 1 1 d . . .
H11B H 0.3300 0.3443 1.4371 0.045 Uiso 1 1 calc R . .
C12 C 0.2175(4) 0.5434(3) 1.6255(3) 0.0478(16) Uani 1 1 d . . .
H12B H 0.2596 0.5568 1.6643 0.072 Uiso 1 1 calc R . .
H12C H 0.1682 0.5374 1.6376 0.072 Uiso 1 1 calc R . .
H12D H 0.2340 0.5884 1.6130 0.072 Uiso 1 1 calc R . .
C13 C 0.1767(3) 0.3875(3) 1.5812(3) 0.0277(12) Uani 1 1 d . . .
C14 C 0.1864(3) 0.3978(3) 1.6465(3) 0.0329(13) Uani 1 1 d . . .
H14A H 0.2080 0.4520 1.6841 0.040 Uiso 1 1 calc R . .
C15 C 0.1639(3) 0.3276(3) 1.6559(3) 0.0347(14) Uani 1 1 d . . .
H15B H 0.1714 0.3332 1.7002 0.042 Uiso 1 1 calc R . .
C16 C 0.1307(3) 0.2497(3) 1.6004(3) 0.0310(13) Uani 1 1 d . . .
H16A H 0.1140 0.2011 1.6063 0.037 Uiso 1 1 calc R . .
C17 C 0.1218(3) 0.2422(3) 1.5363(3) 0.0277(12) Uani 1 1 d . . .
C18 C 0.0813(3) 0.1561(3) 1.4717(3) 0.0288(12) Uani 1 1 d . . .
C19 C 0.0374(3) 0.0890(3) 1.4908(3) 0.0388(14) Uani 1 1 d . . .
H19A H 0.0757 0.0872 1.5232 0.058 Uiso 1 1 calc R . .
H19B H 0.0105 0.0346 1.4501 0.058 Uiso 1 1 calc R . .
H19C H -0.0023 0.1023 1.5113 0.058 Uiso 1 1 calc R . .
C20 C 0.0216(3) 0.1592(3) 1.4196(3) 0.0317(13) Uani 1 1 d . . .
C21 C -0.0592(3) 0.1038(3) 1.3946(3) 0.0374(14) Uani 1 1 d . . .
H21A H -0.0793 0.0627 1.4089 0.045 Uiso 1 1 calc R . .
C22 C -0.1101(3) 0.1097(4) 1.3481(3) 0.0446(16) Uani 1 1 d . . .
H22A H -0.1653 0.0725 1.3305 0.053 Uiso 1 1 calc R . .
C23 C -0.0803(3) 0.1693(4) 1.3280(3) 0.0376(15) Uani 1 1 d . . .
H23A H -0.1144 0.1745 1.2969 0.045 Uiso 1 1 calc R . .
C24 C 0.0004(3) 0.2216(3) 1.3539(2) 0.0315(13) Uani 1 1 d . . .
H24B H 0.0217 0.2621 1.3392 0.038 Uiso 1 1 calc R . .
C25 C 0.1465(3) 0.1381(3) 1.4413(3) 0.0307(13) Uani 1 1 d . . .
C26 C 0.1638(3) 0.0717(3) 1.4376(3) 0.0400(15) Uani 1 1 d . . .
H26A H 0.1357 0.0356 1.4541 0.048 Uiso 1 1 calc R . .
C27 C 0.2226(3) 0.0600(4) 1.4093(3) 0.0444(16) Uani 1 1 d . . .
H27A H 0.2363 0.0165 1.4075 0.053 Uiso 1 1 calc R . .
C28 C 0.2608(4) 0.1104(4) 1.3841(3) 0.0478(17) Uani 1 1 d . . .
H28A H 0.3003 0.1021 1.3636 0.057 Uiso 1 1 calc R . .
C29 C 0.2407(3) 0.1741(4) 1.3889(3) 0.0458(16) Uani 1 1 d . . .
H29A H 0.2660 0.2086 1.3700 0.055 Uiso 1 1 calc R . .
C30 C 0.3736(4) -0.0027(4) 1.1492(4) 0.061(2) Uani 1 1 d . . .
H30A H 0.4012 -0.0313 1.1251 0.073 Uiso 1 1 calc R . .
C31 C 0.4178(4) 0.0736(4) 1.2066(3) 0.0562(19) Uani 1 1 d . . .
H31A H 0.4743 0.0966 1.2228 0.067 Uiso 1 1 calc R . .
C32 C 0.3762(4) 0.1150(4) 1.2392(3) 0.0517(17) Uani 1 1 d . . .
H32A H 0.4042 0.1685 1.2778 0.062 Uiso 1 1 calc R . .
C33 C 0.2947(4) 0.0789(4) 1.2160(3) 0.0419(15) Uani 1 1 d . . .
H33A H 0.2658 0.1066 1.2388 0.050 Uiso 1 1 calc R . .
C34 C 0.2554(3) 0.0034(4) 1.1605(3) 0.0391(15) Uani 1 1 d . . .
C35 C 0.1642(3) -0.0444(3) 1.1363(3) 0.0392(14) Uani 1 1 d . . .
C36 C 0.1431(4) -0.1129(4) 1.1604(3) 0.0579(19) Uani 1 1 d . . .
H36A H 0.0850 -0.1447 1.1465 0.087 Uiso 1 1 calc R . .
H36B H 0.1643 -0.0861 1.2098 0.087 Uiso 1 1 calc R . .
H36C H 0.1668 -0.1508 1.1401 0.087 Uiso 1 1 calc R . .
C37 C 0.1256(3) 0.0136(3) 1.1660(3) 0.0328(13) Uani 1 1 d . . .
C38 C 0.0824(3) 0.0084(3) 1.2106(3) 0.0400(15) Uani 1 1 d . . .
H38A H 0.0739 -0.0342 1.2238 0.048 Uiso 1 1 calc R . .
C39 C 0.0515(3) 0.0659(4) 1.2361(3) 0.0398(15) Uani 1 1 d . . .
H39A H 0.0227 0.0639 1.2676 0.048 Uiso 1 1 calc R . .
C40 C 0.0631(3) 0.1258(3) 1.2151(3) 0.0353(14) Uani 1 1 d . . .
H40A H 0.0421 0.1654 1.2315 0.042 Uiso 1 1 calc R . .
C41 C 0.1052(3) 0.1269(3) 1.1707(3) 0.0326(13) Uani 1 1 d . . .
H41A H 0.1121 0.1676 1.1556 0.039 Uiso 1 1 calc R . .
C42 C 0.1318(3) -0.0860(3) 1.0587(3) 0.0327(13) Uani 1 1 d . . .
C43 C 0.0805(3) -0.1688(4) 1.0185(3) 0.0409(15) Uani 1 1 d . . .
H43A H 0.0644 -0.2049 1.0381 0.049 Uiso 1 1 calc R . .
C44 C 0.0527(3) -0.1995(4) 0.9499(3) 0.0417(16) Uani 1 1 d . . .
H44A H 0.0152 -0.2562 0.9220 0.050 Uiso 1 1 calc R . .
C45 C 0.0797(3) -0.1472(4) 0.9217(3) 0.0407(16) Uani 1 1 d . . .
H45A H 0.0612 -0.1679 0.8742 0.049 Uiso 1 1 calc R . .
C46 C 0.1343(3) -0.0639(3) 0.9634(3) 0.0336(14) Uani 1 1 d . . .
C47 C 0.1294(3) 0.1715(3) 1.0270(3) 0.0350(14) Uani 1 1 d . . .
H47A H 0.1295 0.2016 1.0720 0.042 Uiso 1 1 calc R . .
C48 C 0.1104(3) 0.1962(4) 0.9804(3) 0.0408(15) Uani 1 1 d . . .
H48A H 0.0972 0.2420 0.9928 0.049 Uiso 1 1 calc R . .
C49 C 0.1109(3) 0.1536(4) 0.9156(3) 0.0416(15) Uani 1 1 d . . .
H49A H 0.0982 0.1697 0.8823 0.050 Uiso 1 1 calc R . .
C50 C 0.1300(3) 0.0872(4) 0.8996(3) 0.0417(15) Uani 1 1 d . . .
H50A H 0.1301 0.0567 0.8548 0.050 Uiso 1 1 calc R . .
C51 C 0.1490(3) 0.0648(3) 0.9484(3) 0.0346(14) Uani 1 1 d . . .
C52 C 0.1762(3) -0.0057(3) 0.9351(3) 0.0341(14) Uani 1 1 d . . .
C53 C 0.1595(3) -0.0561(4) 0.8582(3) 0.0426(16) Uani 1 1 d . . .
H53A H 0.1867 -0.0183 0.8408 0.064 Uiso 1 1 calc R . .
H53B H 0.1019 -0.0831 0.8355 0.064 Uiso 1 1 calc R . .
H53C H 0.1793 -0.0987 0.8493 0.064 Uiso 1 1 calc R . .
C54 C 0.2658(3) 0.0348(3) 0.9712(3) 0.0335(13) Uani 1 1 d . . .
C55 C 0.3197(3) 0.0190(4) 0.9375(3) 0.0476(17) Uani 1 1 d . . .
H55A H 0.3018 -0.0158 0.8900 0.057 Uiso 1 1 calc R . .
C56 C 0.3993(4) 0.0538(4) 0.9732(3) 0.0496(17) Uani 1 1 d . . .
H56A H 0.4367 0.0433 0.9505 0.060 Uiso 1 1 calc R . .
C57 C 0.4237(3) 0.1044(4) 1.0426(3) 0.0419(15) Uani 1 1 d . . .
H57A H 0.4781 0.1282 1.0683 0.050 Uiso 1 1 calc R . .
C58 C 0.3689(3) 0.1196(3) 1.0736(3) 0.0377(14) Uani 1 1 d . . .
H58A H 0.3863 0.1560 1.1208 0.045 Uiso 1 1 calc R . .
C59 C 0.1018(4) 0.5220(5) 1.1175(3) 0.067(2) Uani 1 1 d . . .
H59A H 0.0486 0.5074 1.0948 0.080 Uiso 1 1 calc R . .
C60 C 0.1285(5) 0.4598(4) 1.1003(3) 0.063(2) Uani 1 1 d . . .
H60A H 0.0943 0.4041 1.0667 0.075 Uiso 1 1 calc R . .
C61 C 0.2042(5) 0.4809(4) 1.1328(4) 0.067(2) Uani 1 1 d . . .
H61A H 0.2243 0.4402 1.1218 0.080 Uiso 1 1 calc R . .
C62 C 0.2529(4) 0.5635(4) 1.1827(3) 0.0494(17) Uani 1 1 d . . .
H62A H 0.3058 0.5791 1.2072 0.059 Uiso 1 1 calc R . .
C63 C 0.2226(4) 0.6214(4) 1.1955(3) 0.0452(16) Uani 1 1 d . . .
C64 C 0.2738(3) 0.7155(4) 1.2439(3) 0.0448(16) Uani 1 1 d . . .
C65 C 0.2953(4) 0.7549(4) 1.1966(3) 0.061(2) Uani 1 1 d . . .
H65A H 0.3276 0.8153 1.2239 0.092 Uiso 1 1 calc R . .
H65B H 0.2462 0.7439 1.1660 0.092 Uiso 1 1 calc R . .
H65C H 0.3257 0.7302 1.1700 0.092 Uiso 1 1 calc R . .
C66 C 0.3472(3) 0.7311(4) 1.2927(4) 0.0508(19) Uani 1 1 d . . .
C67 C 0.4235(4) 0.7819(4) 1.2992(4) 0.072(2) Uani 1 1 d . . .
H67A H 0.4323 0.8105 1.2730 0.087 Uiso 1 1 calc R . .
C68 C 0.4866(5) 0.7906(5) 1.3440(6) 0.091(3) Uani 1 1 d . . .
H68A H 0.5396 0.8265 1.3496 0.109 Uiso 1 1 calc R . .
C69 C 0.4737(4) 0.7484(5) 1.3802(5) 0.092(3) Uani 1 1 d . . .
H69A H 0.5174 0.7528 1.4102 0.110 Uiso 1 1 calc R . .
C70 C 0.3951(3) 0.6978(4) 1.3730(4) 0.061(2) Uani 1 1 d . . .
H70A H 0.3856 0.6682 1.3985 0.073 Uiso 1 1 calc R . .
C71 C 0.2225(3) 0.7503(4) 1.2838(3) 0.0384(15) Uani 1 1 d . . .
C72 C 0.2073(3) 0.8145(4) 1.2821(3) 0.0485(17) Uani 1 1 d . . .
H72A H 0.2299 0.8409 1.2569 0.058 Uiso 1 1 calc R . .
C74 C 0.1591(4) 0.8393(4) 1.3174(3) 0.0486(17) Uani 1 1 d . . .
H74A H 0.1479 0.8834 1.3169 0.058 Uiso 1 1 calc R . .
C75 C 0.1268(3) 0.8006(4) 1.3533(3) 0.0441(16) Uani 1 1 d . . .
H75A H 0.0923 0.8169 1.3770 0.053 Uiso 1 1 calc R . .
C76 C 0.1445(3) 0.7377(3) 1.3554(3) 0.0342(14) Uani 1 1 d . . .
C77 C 0.1052(3) 0.6873(3) 1.3900(3) 0.0388(15) Uani 1 1 d . . .
C78 C 0.0446(4) 0.7172(4) 1.4189(3) 0.0561(19) Uani 1 1 d . . .
H78A H 0.0194 0.6849 1.4410 0.084 Uiso 1 1 calc R . .
H78B H 0.0036 0.7090 1.3820 0.084 Uiso 1 1 calc R . .
H78C H 0.0724 0.7766 1.4519 0.084 Uiso 1 1 calc R . .
C79 C 0.1679(4) 0.6976(3) 1.4480(3) 0.0437(16) Uani 1 1 d . . .
C80 C 0.1695(4) 0.7339(4) 1.5147(4) 0.063(2) Uani 1 1 d . . .
H80A H 0.1319 0.7551 1.5267 0.076 Uiso 1 1 calc R . .
C81 C 0.2253(6) 0.7393(5) 1.5633(4) 0.084(3) Uani 1 1 d . . .
H81A H 0.2267 0.7644 1.6094 0.101 Uiso 1 1 calc R . .
C82 C 0.2791(5) 0.7085(4) 1.5458(4) 0.073(2) Uani 1 1 d . . .
H82A H 0.3177 0.7104 1.5788 0.088 Uiso 1 1 calc R . .
C83 C 0.2753(4) 0.6746(4) 1.4788(4) 0.0575(19) Uani 1 1 d . . .
H83A H 0.3124 0.6529 1.4661 0.069 Uiso 1 1 calc R . .
C84 C 0.0594(3) 0.5937(3) 1.3352(3) 0.0385(15) Uani 1 1 d . . .
C85 C -0.0217(3) 0.5478(4) 1.3201(3) 0.0512(18) Uani 1 1 d . . .
H85A H -0.0514 0.5712 1.3457 0.061 Uiso 1 1 calc R . .
C86 C -0.0592(3) 0.4666(4) 1.2668(3) 0.0573(19) Uani 1 1 d . . .
H86A H -0.1149 0.4344 1.2559 0.069 Uiso 1 1 calc R . .
C87 C -0.0161(3) 0.4331(4) 1.2302(3) 0.0526(18) Uani 1 1 d . . .
H87A H -0.0414 0.3788 1.1924 0.063 Uiso 1 1 calc R . .
C88 C 0.0642(3) 0.4796(3) 1.2495(3) 0.0365(14) Uani 1 1 d . . .
H88A H 0.0951 0.4554 1.2263 0.044 Uiso 1 1 calc R . .
C89 C 0.4117(4) 0.4019(4) 0.9868(3) 0.0474(16) Uani 1 1 d . . .
H89A H 0.4124 0.4340 0.9639 0.057 Uiso 1 1 calc R . .
C90 C 0.3385(4) 0.3457(4) 0.9822(3) 0.0533(18) Uani 1 1 d . . .
H90A H 0.2903 0.3390 0.9563 0.064 Uiso 1 1 calc R . .
C91 C 0.3373(3) 0.2998(4) 1.0158(3) 0.0525(18) Uani 1 1 d . . .
H91A H 0.2881 0.2606 1.0137 0.063 Uiso 1 1 calc R . .
C92 C 0.4089(3) 0.3117(4) 1.0530(3) 0.0467(16) Uani 1 1 d . . .
H92A H 0.4095 0.2811 1.0772 0.056 Uiso 1 1 calc R . .
C93 C 0.4793(3) 0.3682(4) 1.0545(3) 0.0354(14) Uani 1 1 d . . .
C94 C 0.5616(3) 0.3798(3) 1.0897(3) 0.0363(14) Uani 1 1 d . . .
C95 C 0.5808(4) 0.3162(4) 1.0345(3) 0.0501(17) Uani 1 1 d . . .
H95A H 0.6330 0.3205 1.0536 0.075 Uiso 1 1 calc R . .
H95B H 0.5819 0.3285 0.9963 0.075 Uiso 1 1 calc R . .
H95C H 0.5398 0.2595 1.0188 0.075 Uiso 1 1 calc R . .
C96 C 0.5574(3) 0.3611(3) 1.1490(3) 0.0344(14) Uani 1 1 d . . .
C97 C 0.5780(3) 0.3026(4) 1.1562(3) 0.0377(14) Uani 1 1 d . . .
H97A H 0.6019 0.2755 1.1259 0.045 Uiso 1 1 calc R . .
C98 C 0.5639(3) 0.2832(4) 1.2076(3) 0.0394(15) Uani 1 1 d . . .
H98A H 0.5771 0.2420 1.2123 0.047 Uiso 1 1 calc R . .
C99 C 0.5306(3) 0.3241(3) 1.2520(3) 0.0359(14) Uani 1 1 d . . .
H99A H 0.5182 0.3102 1.2866 0.043 Uiso 1 1 calc R . .
C100 C 0.5157(3) 0.3857(3) 1.2447(3) 0.0331(13) Uani 1 1 d . . .
H10B H 0.4946 0.4156 1.2762 0.040 Uiso 1 1 calc R . .
C101 C 0.6237(3) 0.4684(4) 1.1158(3) 0.0377(14) Uani 1 1 d . . .
C102 C 0.6942(3) 0.4871(4) 1.0988(3) 0.0473(16) Uani 1 1 d . . .
H10C H 0.7054 0.4435 1.0701 0.057 Uiso 1 1 calc R . .
C103 C 0.7473(4) 0.5688(5) 1.1240(3) 0.0542(18) Uani 1 1 d . . .
H10D H 0.7965 0.5823 1.1138 0.065 Uiso 1 1 calc R . .
C104 C 0.7293(3) 0.6319(4) 1.1644(3) 0.0446(16) Uani 1 1 d . . .
H10E H 0.7652 0.6889 1.1811 0.054 Uiso 1 1 calc R . .
C105 C 0.6578(3) 0.6105(4) 1.1800(3) 0.0372(14) Uani 1 1 d . . .
C106 C 0.6340(3) 0.6790(3) 1.2220(3) 0.0376(14) Uani 1 1 d . . .
C107 C 0.6925(3) 0.7654(4) 1.2336(3) 0.0521(17) Uani 1 1 d . . .
H10F H 0.7463 0.7791 1.2586 0.078 Uiso 1 1 calc R . .
H10G H 0.6758 0.8076 1.2599 0.078 Uiso 1 1 calc R . .
H10H H 0.6925 0.7645 1.1899 0.078 Uiso 1 1 calc R . .
C108 C 0.5497(3) 0.6591(4) 1.1827(3) 0.0370(14) Uani 1 1 d . . .
C109 C 0.5342(4) 0.7153(4) 1.1672(3) 0.0444(16) Uani 1 1 d . . .
H10I H 0.5757 0.7690 1.1813 0.053 Uiso 1 1 calc R . .
C110 C 0.4572(4) 0.6933(4) 1.1307(3) 0.0463(16) Uani 1 1 d . . .
H11C H 0.4457 0.7324 1.1208 0.056 Uiso 1 1 calc R . .
C111 C 0.3981(4) 0.6147(4) 1.1092(3) 0.0434(16) Uani 1 1 d . . .
H11D H 0.3458 0.5978 1.0827 0.052 Uiso 1 1 calc R . .
C112 C 0.4163(3) 0.5606(4) 1.1270(3) 0.0369(14) Uani 1 1 d . . .
H11E H 0.3756 0.5065 1.1131 0.044 Uiso 1 1 calc R . .
C113 C 0.6325(3) 0.6806(4) 1.2908(3) 0.0368(14) Uani 1 1 d . . .
C114 C 0.6781(3) 0.7518(4) 1.3527(3) 0.0421(15) Uani 1 1 d . . .
H11F H 0.7145 0.8011 1.3538 0.051 Uiso 1 1 calc R . .
C115 C 0.6704(3) 0.7506(4) 1.4124(3) 0.0449(16) Uani 1 1 d . . .
H11G H 0.7003 0.7992 1.4548 0.054 Uiso 1 1 calc R . .
C116 C 0.6191(4) 0.6784(4) 1.4093(3) 0.0476(17) Uani 1 1 d . . .
H11H H 0.6126 0.6754 1.4494 0.057 Uiso 1 1 calc R . .
C117 C 0.5768(3) 0.6098(4) 1.3467(3) 0.0418(15) Uani 1 1 d . . .
H11I H 0.5410 0.5596 1.3449 0.050 Uiso 1 1 calc R . .
C118 C 0.2582(3) 0.4779(3) 1.3019(2) 0.0275(12) Uani 1 1 d . . .
C119 C 0.2186(3) 0.3321(3) 1.3278(2) 0.0235(12) Uani 1 1 d . . .
C120 C 0.3668(3) 0.4337(3) 1.2325(2) 0.0268(12) Uani 1 1 d . . .
C121 C 0.2779(3) 0.2690(3) 1.2000(2) 0.0268(12) Uani 1 1 d . . .
C122 C 0.3649(3) 0.3367(3) 1.3182(3) 0.0295(13) Uani 1 1 d . . .
C123 C 0.1833(3) 0.3364(3) 1.2052(3) 0.0302(13) Uani 1 1 d . . .
C124 C 0.3743(3) 0.4850(3) 1.3711(3) 0.0327(13) Uani 1 1 d . . .
Cu1 Cu 0.16410(3) 0.29872(4) 1.43843(3) 0.02527(15) Uani 1 1 d . . .
Cu2 Cu 0.20994(4) 0.08925(4) 1.08916(3) 0.02790(16) Uani 1 1 d . . .
Cu3 Cu 0.51197(3) 0.50178(4) 1.18971(3) 0.03037(16) Uani 1 1 d . . .
Cu4 Cu 0.21984(4) 0.62582(4) 1.32547(3) 0.03416(17) Uani 1 1 d . . .

loop_
_atom_site_aniso_label
_atom_site_aniso_U_11
_atom_site_aniso_U_22
_atom_site_aniso_U_33
_atom_site_aniso_U_23
_atom_site_aniso_U_13
_atom_site_aniso_U_12
Re1 0.02745(11) 0.02088(12) 0.02266(11) 0.00906(9) 0.00926(8) 0.01139(9)
P1 0.0384(8) 0.0336(9) 0.0365(9) 0.0190(7) 0.0154(7) 0.0138(7)
P2 0.0569(10) 0.0496(11) 0.0463(11) 0.0029(9) 0.0043(9) 0.0353(9)
P3 0.0587(12) 0.0840(17) 0.0749(15) 0.0225(13) 0.0191(11) 0.0386(12)
P4 0.0812(15) 0.0510(13) 0.0754(16) 0.0330(12) 0.0219(12) 0.0216(11)
F1 0.057(2) 0.040(2) 0.059(2) 0.0231(17) 0.0371(18) 0.0225(17)
F2 0.054(2) 0.066(2) 0.052(2) 0.0388(19) 0.0305(17) 0.0358(19)
F3 0.087(3) 0.036(2) 0.072(3) 0.0302(19) 0.045(2) 0.028(2)
F4 0.0490(19) 0.055(2) 0.047(2) 0.0232(18) 0.0102(16) 0.0270(18)
F5 0.073(2) 0.035(2) 0.052(2) 0.0180(18) 0.0231(19) -0.0020(18)
F6 0.070(2) 0.133(4) 0.050(2) 0.057(3) 0.024(2) 0.055(3)
F7 0.075(2) 0.059(3) 0.062(3) 0.019(2) 0.015(2) 0.043(2)
F8 0.080(3) 0.074(3) 0.101(3) 0.018(3) 0.040(3) 0.051(2)
F9 0.077(3) 0.065(3) 0.067(3) 0.009(2) -0.014(2) 0.035(2)
F10 0.076(3) 0.056(3) 0.105(3) 0.031(2) 0.016(2) 0.045(2)
F11 0.082(3) 0.084(3) 0.054(2) 0.028(2) 0.024(2) 0.061(2)
F12 0.074(2) 0.063(3) 0.046(2) -0.001(2) -0.001(2) 0.026(2)
F13 0.097(3) 0.126(4) 0.094(4) 0.052(3) 0.022(3) 0.059(3)
F14 0.126(4) 0.153(5) 0.147(5) 0.058(4) 0.002(4) 0.093(4)
F15 0.201(6) 0.125(5) 0.102(4) -0.022(4) -0.026(4) 0.118(5)
F16 0.147(5) 0.181(7) 0.422(12) 0.216(8) 0.201(7) 0.118(5)
F17 0.188(6) 0.093(5) 0.161(6) 0.011(4) 0.005(5) 0.044(4)
F18 0.122(5) 0.265(9) 0.260(9) 0.200(8) 0.104(5) 0.098(6)
F19 0.192(6) 0.100(4) 0.122(5) 0.080(4) 0.029(4) 0.033(4)
F20 0.150(5) 0.109(5) 0.233(8) 0.128(5) 0.068(5) 0.024(4)
F21 0.124(5) 0.292(10) 0.271(10) 0.231(9) 0.062(6) 0.086(6)
F22 0.66(2) 0.124(6) 0.115(6) 0.063(5) 0.191(9) 0.211(9)
F23 0.136(6) 0.62(2) 0.389(14) 0.431(15) 0.138(7) 0.204(10)
F24 0.270(9) 0.120(6) 0.138(6) -0.021(5) 0.075(7) 0.011(6)
N1 0.039(3) 0.025(3) 0.038(3) 0.017(2) 0.018(2) 0.019(2)
N2 0.034(2) 0.019(2) 0.022(2) 0.0071(19) 0.0117(19) 0.013(2)
N3 0.033(2) 0.030(3) 0.031(3) 0.018(2) 0.008(2) 0.012(2)
N4 0.028(2) 0.020(2) 0.025(2) 0.010(2) 0.0096(18) 0.0083(19)
N5 0.033(2) 0.027(3) 0.023(2) 0.012(2) 0.014(2) 0.013(2)
N6 0.050(3) 0.032(3) 0.041(3) 0.016(2) 0.020(2) 0.024(2)
N7 0.039(3) 0.028(3) 0.034(3) 0.014(2) 0.016(2) 0.021(2)
N8 0.039(2) 0.026(3) 0.027(2) 0.013(2) 0.014(2) 0.017(2)
N9 0.042(3) 0.031(3) 0.024(2) 0.010(2) 0.015(2) 0.018(2)
N10 0.042(3) 0.026(3) 0.026(3) 0.008(2) 0.010(2) 0.017(2)
N11 0.036(2) 0.029(3) 0.026(2) 0.009(2) 0.013(2) 0.019(2)
N12 0.057(3) 0.060(4) 0.051(3) 0.021(3) 0.015(3) 0.035(3)
N13 0.047(3) 0.039(3) 0.032(3) 0.017(2) 0.014(2) 0.015(2)
N14 0.039(3) 0.031(3) 0.031(3) 0.012(2) 0.011(2) 0.012(2)
N15 0.032(2) 0.031(3) 0.030(3) 0.016(2) 0.011(2) 0.014(2)
N16 0.035(2) 0.041(3) 0.033(3) 0.019(2) 0.018(2) 0.019(2)
N17 0.026(2) 0.037(3) 0.034(3) 0.020(2) 0.008(2) 0.010(2)
N18 0.029(2) 0.034(3) 0.032(3) 0.016(2) 0.010(2) 0.013(2)
N19 0.034(2) 0.034(3) 0.036(3) 0.013(2) 0.011(2) 0.021(2)
N20 0.038(3) 0.025(3) 0.044(3) 0.009(2) 0.008(2) 0.018(2)
N21 0.051(3) 0.029(3) 0.038(3) 0.008(2) 0.003(2) 0.016(2)
N22 0.033(2) 0.026(3) 0.042(3) 0.012(2) 0.011(2) 0.016(2)
N23 0.038(3) 0.029(3) 0.064(4) 0.012(3) 0.014(3) 0.016(2)
N24 0.065(4) 0.042(3) 0.048(3) 0.013(3) 0.016(3) 0.020(3)
N25 0.037(3) 0.029(3) 0.035(3) 0.004(2) -0.003(2) 0.015(2)
N26 0.036(2) 0.032(3) 0.037(3) 0.016(2) 0.012(2) 0.020(2)
N27 0.055(3) 0.028(3) 0.028(3) 0.004(2) -0.004(2) 0.014(2)
C1 0.054(4) 0.041(4) 0.054(4) 0.020(3) 0.017(3) 0.029(3)
C2 0.068(4) 0.052(4) 0.042(4) 0.022(3) 0.013(3) 0.042(4)
C3 0.073(4) 0.045(4) 0.045(4) 0.028(3) 0.021(3) 0.035(4)
C4 0.053(4) 0.026(3) 0.038(3) 0.013(3) 0.015(3) 0.021(3)
C5 0.058(4) 0.026(3) 0.028(3) 0.013(3) 0.015(3) 0.023(3)
C6 0.046(3) 0.016(3) 0.033(3) 0.012(2) 0.015(3) 0.008(3)
C7 0.036(3) 0.027(3) 0.021(3) 0.010(2) 0.003(2) 0.000(3)
C8 0.053(4) 0.041(4) 0.033(4) 0.017(3) 0.000(3) 0.000(3)
C9 0.033(3) 0.062(5) 0.042(4) 0.034(4) -0.003(3) -0.009(3)
C10 0.036(3) 0.065(5) 0.042(4) 0.040(4) 0.008(3) 0.014(3)
C11 0.027(3) 0.053(4) 0.043(4) 0.034(3) 0.012(3) 0.014(3)
C12 0.069(4) 0.024(3) 0.037(4) 0.007(3) 0.019(3) 0.014(3)
C13 0.031(3) 0.024(3) 0.030(3) 0.016(2) 0.012(2) 0.009(2)
C14 0.036(3) 0.030(3) 0.022(3) 0.006(2) 0.010(2) 0.009(3)
C15 0.040(3) 0.041(4) 0.023(3) 0.016(3) 0.012(2) 0.015(3)
C16 0.038(3) 0.031(3) 0.036(3) 0.026(3) 0.014(3) 0.015(3)
C17 0.031(3) 0.023(3) 0.026(3) 0.010(2) 0.009(2) 0.011(2)
C18 0.040(3) 0.017(3) 0.029(3) 0.012(2) 0.013(2) 0.009(2)
C19 0.054(4) 0.024(3) 0.039(3) 0.018(3) 0.018(3) 0.014(3)
C20 0.035(3) 0.022(3) 0.031(3) 0.005(2) 0.008(2) 0.013(3)
C21 0.036(3) 0.029(3) 0.047(4) 0.017(3) 0.020(3) 0.012(3)
C22 0.033(3) 0.042(4) 0.038(4) 0.008(3) 0.005(3) 0.009(3)
C23 0.039(3) 0.043(4) 0.027(3) 0.011(3) 0.009(3) 0.022(3)
C24 0.040(3) 0.031(3) 0.025(3) 0.007(2) 0.015(2) 0.023(3)
C25 0.035(3) 0.018(3) 0.030(3) 0.007(2) 0.002(2) 0.009(2)
C26 0.045(3) 0.024(3) 0.040(4) 0.014(3) 0.005(3) 0.008(3)
C27 0.043(3) 0.027(4) 0.053(4) 0.011(3) 0.002(3) 0.019(3)
C28 0.052(4) 0.045(4) 0.053(4) 0.018(3) 0.020(3) 0.033(3)
C29 0.055(4) 0.036(4) 0.054(4) 0.018(3) 0.028(3) 0.027(3)
C30 0.061(4) 0.059(5) 0.067(5) 0.027(4) 0.017(4) 0.036(4)
C31 0.051(4) 0.060(5) 0.057(4) 0.025(4) 0.007(3) 0.030(4)
C32 0.061(4) 0.044(4) 0.032(4) 0.008(3) 0.009(3) 0.015(3)
C33 0.059(4) 0.038(4) 0.043(4) 0.023(3) 0.025(3) 0.030(3)
C34 0.054(4) 0.049(4) 0.041(4) 0.028(3) 0.026(3) 0.039(3)
C35 0.060(4) 0.032(3) 0.046(4) 0.025(3) 0.029(3) 0.031(3)
C36 0.094(5) 0.056(5) 0.048(4) 0.029(4) 0.024(4) 0.052(4)
C37 0.044(3) 0.022(3) 0.032(3) 0.012(3) 0.015(3) 0.013(3)
C38 0.057(4) 0.026(3) 0.037(3) 0.014(3) 0.018(3) 0.018(3)
C39 0.047(3) 0.039(4) 0.035(3) 0.017(3) 0.021(3) 0.019(3)
C40 0.046(3) 0.030(3) 0.033(3) 0.012(3) 0.019(3) 0.021(3)
C41 0.037(3) 0.028(3) 0.030(3) 0.012(3) 0.007(2) 0.013(3)
C42 0.037(3) 0.030(3) 0.042(3) 0.018(3) 0.019(3) 0.023(3)
C43 0.039(3) 0.032(4) 0.052(4) 0.016(3) 0.022(3) 0.018(3)
C44 0.036(3) 0.030(4) 0.047(4) 0.008(3) 0.009(3) 0.014(3)
C45 0.037(3) 0.037(4) 0.032(3) 0.002(3) 0.003(3) 0.018(3)
C46 0.033(3) 0.035(3) 0.034(3) 0.010(3) 0.013(3) 0.022(3)
C47 0.045(3) 0.037(3) 0.027(3) 0.009(3) 0.014(3) 0.027(3)
C48 0.053(4) 0.042(4) 0.040(4) 0.019(3) 0.015(3) 0.033(3)
C49 0.056(4) 0.044(4) 0.026(3) 0.017(3) 0.009(3) 0.025(3)
C50 0.055(4) 0.042(4) 0.027(3) 0.010(3) 0.009(3) 0.027(3)
C51 0.030(3) 0.030(3) 0.032(3) 0.006(3) 0.004(2) 0.012(3)
C52 0.042(3) 0.035(3) 0.024(3) 0.006(3) 0.011(2) 0.023(3)
C53 0.054(4) 0.043(4) 0.021(3) 0.004(3) 0.006(3) 0.026(3)
C54 0.040(3) 0.033(3) 0.036(3) 0.016(3) 0.018(3) 0.023(3)
C55 0.050(4) 0.051(4) 0.035(4) 0.010(3) 0.015(3) 0.026(3)
C56 0.055(4) 0.048(4) 0.052(4) 0.016(3) 0.030(3) 0.031(3)
C57 0.033(3) 0.042(4) 0.046(4) 0.017(3) 0.014(3) 0.015(3)
C58 0.037(3) 0.030(3) 0.035(3) 0.012(3) 0.005(3) 0.010(3)
C59 0.071(5) 0.057(5) 0.046(4) 0.018(4) 0.017(4) 0.009(4)
C60 0.092(6) 0.039(4) 0.042(4) 0.012(3) 0.026(4) 0.019(4)
C61 0.097(6) 0.031(4) 0.073(5) 0.020(4) 0.050(5) 0.026(4)
C62 0.057(4) 0.037(4) 0.058(4) 0.024(3) 0.032(3) 0.019(3)
C63 0.062(4) 0.039(4) 0.039(4) 0.017(3) 0.025(3) 0.026(3)
C64 0.050(4) 0.036(4) 0.064(4) 0.030(3) 0.034(3) 0.023(3)
C65 0.068(4) 0.044(4) 0.065(5) 0.024(4) 0.033(4) 0.016(4)
C66 0.035(3) 0.029(4) 0.073(5) 0.008(3) 0.021(3) 0.014(3)
C67 0.044(4) 0.048(5) 0.122(7) 0.040(5) 0.038(4) 0.014(4)
C68 0.049(5) 0.050(6) 0.165(10) 0.041(6) 0.035(6) 0.021(4)
C69 0.043(4) 0.061(6) 0.148(9) 0.030(6) 0.006(5) 0.028(4)
C70 0.039(4) 0.034(4) 0.095(6) 0.021(4) 0.000(4) 0.017(3)
C71 0.040(3) 0.028(3) 0.039(4) 0.009(3) 0.007(3) 0.016(3)
C72 0.050(4) 0.034(4) 0.059(4) 0.022(3) 0.012(3) 0.016(3)
C74 0.054(4) 0.029(4) 0.059(4) 0.016(3) 0.007(3) 0.024(3)
C75 0.049(4) 0.033(4) 0.052(4) 0.014(3) 0.013(3) 0.028(3)
C76 0.038(3) 0.027(3) 0.039(3) 0.013(3) 0.013(3) 0.017(3)
C77 0.046(3) 0.035(4) 0.037(3) 0.009(3) 0.018(3) 0.026(3)
C78 0.067(4) 0.050(4) 0.062(5) 0.020(4) 0.039(4) 0.037(4)
C79 0.058(4) 0.024(3) 0.034(4) 0.005(3) 0.011(3) 0.013(3)
C80 0.085(5) 0.044(4) 0.051(5) 0.015(4) 0.015(4) 0.029(4)
C81 0.129(8) 0.058(6) 0.045(5) 0.020(4) 0.014(5) 0.030(5)
C82 0.087(6) 0.041(5) 0.057(5) 0.023(4) -0.018(4) 0.006(4)
C83 0.063(4) 0.038(4) 0.054(5) 0.019(3) -0.008(4) 0.014(3)
C84 0.035(3) 0.035(3) 0.041(4) 0.013(3) 0.012(3) 0.016(3)
C85 0.044(3) 0.045(4) 0.058(4) 0.015(3) 0.022(3) 0.020(3)
C86 0.034(3) 0.052(4) 0.066(5) 0.019(4) 0.013(3) 0.010(3)
C87 0.045(4) 0.039(4) 0.044(4) 0.001(3) 0.008(3) 0.009(3)
C88 0.040(3) 0.032(3) 0.033(3) 0.011(3) 0.011(3) 0.016(3)
C89 0.055(4) 0.047(4) 0.037(4) 0.021(3) 0.006(3) 0.020(3)
C90 0.061(4) 0.056(5) 0.034(4) 0.025(3) 0.001(3) 0.017(4)
C91 0.037(3) 0.058(5) 0.046(4) 0.030(3) -0.002(3) 0.000(3)
C92 0.051(4) 0.045(4) 0.042(4) 0.029(3) 0.009(3) 0.010(3)
C93 0.044(3) 0.036(4) 0.026(3) 0.013(3) 0.015(3) 0.017(3)
C94 0.042(3) 0.034(3) 0.039(3) 0.018(3) 0.021(3) 0.019(3)
C95 0.068(4) 0.058(4) 0.038(4) 0.022(3) 0.027(3) 0.040(4)
C96 0.033(3) 0.037(4) 0.031(3) 0.015(3) 0.011(2) 0.014(3)
C97 0.038(3) 0.042(4) 0.038(3) 0.019(3) 0.015(3) 0.022(3)
C98 0.036(3) 0.038(4) 0.042(4) 0.017(3) 0.006(3) 0.018(3)
C99 0.036(3) 0.038(4) 0.031(3) 0.018(3) 0.000(3) 0.014(3)
C100 0.032(3) 0.035(3) 0.030(3) 0.016(3) 0.007(2) 0.012(3)
C101 0.041(3) 0.048(4) 0.037(3) 0.023(3) 0.020(3) 0.027(3)
C102 0.045(3) 0.050(4) 0.056(4) 0.025(3) 0.028(3) 0.025(3)
C103 0.036(3) 0.079(5) 0.054(4) 0.036(4) 0.020(3) 0.024(4)
C104 0.034(3) 0.049(4) 0.050(4) 0.030(3) 0.015(3) 0.010(3)
C105 0.031(3) 0.046(4) 0.032(3) 0.019(3) 0.009(3) 0.013(3)
C106 0.032(3) 0.033(3) 0.042(4) 0.016(3) 0.014(3) 0.009(3)
C107 0.044(3) 0.045(4) 0.058(4) 0.028(3) 0.017(3) 0.005(3)
C108 0.039(3) 0.032(3) 0.040(3) 0.018(3) 0.021(3) 0.011(3)
C109 0.056(4) 0.034(4) 0.050(4) 0.021(3) 0.021(3) 0.022(3)
C110 0.071(4) 0.052(4) 0.045(4) 0.034(3) 0.031(3) 0.040(4)
C111 0.050(4) 0.063(5) 0.034(3) 0.028(3) 0.020(3) 0.034(4)
C112 0.040(3) 0.036(4) 0.035(3) 0.015(3) 0.016(3) 0.017(3)
C113 0.037(3) 0.035(4) 0.034(3) 0.013(3) 0.009(3) 0.016(3)
C114 0.038(3) 0.029(3) 0.046(4) 0.012(3) 0.007(3) 0.008(3)
C115 0.050(4) 0.042(4) 0.029(3) 0.008(3) 0.000(3) 0.019(3)
C116 0.070(4) 0.041(4) 0.034(4) 0.014(3) 0.007(3) 0.032(4)
C117 0.054(4) 0.043(4) 0.036(4) 0.019(3) 0.016(3) 0.027(3)
C118 0.025(3) 0.020(3) 0.023(3) 0.006(2) 0.003(2) 0.001(2)
C119 0.028(3) 0.014(3) 0.017(3) 0.001(2) -0.001(2) 0.008(2)
C120 0.032(3) 0.022(3) 0.020(3) 0.006(2) 0.000(2) 0.012(2)
C121 0.027(3) 0.035(3) 0.019(3) 0.014(3) 0.003(2) 0.014(2)
C122 0.032(3) 0.020(3) 0.030(3) 0.005(2) 0.016(2) 0.011(2)
C123 0.047(3) 0.022(3) 0.029(3) 0.011(2) 0.020(3) 0.022(3)
C124 0.039(3) 0.029(3) 0.036(3) 0.016(3) 0.015(3) 0.020(3)
Cu1 0.0300(3) 0.0222(4) 0.0230(3) 0.0104(3) 0.0101(3) 0.0104(3)
Cu2 0.0373(3) 0.0227(4) 0.0239(3) 0.0084(3) 0.0113(3) 0.0155(3)
Cu3 0.0305(3) 0.0320(4) 0.0304(4) 0.0156(3) 0.0125(3) 0.0133(3)
Cu4 0.0327(3) 0.0240(4) 0.0441(4) 0.0122(3) 0.0105(3) 0.0152(3)

loop_
_atom_type_symbol
_atom_type_description
_atom_type_scat_dispersion_real
_atom_type_scat_dispersion_imag
_atom_type_scat_source
C C 0.0033 0.0016 'International Tables Vol C Tables 4.2.6.8 and 6.1.1.4'
H H 0.0000 0.0000 'International Tables Vol C Tables 4.2.6.8 and 6.1.1.4'
N N 0.0061 0.0033 'International Tables Vol C Tables 4.2.6.8 and 6.1.1.4'
F F 0.0171 0.0103 'International Tables Vol C Tables 4.2.6.8 and 6.1.1.4'
P P 0.1023 0.0942 'International Tables Vol C Tables 4.2.6.8 and 6.1.1.4'
Cu Cu 0.3201 1.2651 'International Tables Vol C Tables 4.2.6.8 and 6.1.1.4'
Re Re -1.0185 7.2310 'International Tables Vol C Tables 4.2.6.8 and 6.1.1.4'

loop_
_geom_angle_atom_site_label_1
_geom_angle_atom_site_label_2
_geom_angle_atom_site_label_3
_geom_angle
_geom_angle_site_symmetry_1
_geom_angle_site_symmetry_3
_geom_angle_publ_flag
C120 Re1 C121 83.3(2) . . ?
C120 Re1 C119 177.80(19) . . ?
C121 Re1 C119 98.89(19) . . ?
C120 Re1 C118 87.6(2) . . ?
C121 Re1 C118 143.03(19) . . ?
C119 Re1 C118 90.50(19) . . ?
C120 Re1 C122 98.82(19) . . ?
C121 Re1 C122 72.59(18) . . ?
C119 Re1 C122 82.12(19) . . ?
C118 Re1 C122 144.36(19) . . ?
C120 Re1 C124 85.8(2) . . ?
C121 Re1 C124 143.26(18) . . ?
C119 Re1 C124 92.6(2) . . ?
C118 Re1 C124 70.90(18) . . ?
C122 Re1 C124 74.64(19) . . ?
C120 Re1 C123 96.8(2) . . ?
C121 Re1 C123 73.95(17) . . ?
C119 Re1 C123 83.6(2) . . ?
C118 Re1 C123 71.68(18) . . ?
C122 Re1 C123 140.90(19) . . ?
C124 Re1 C123 142.35(18) . . ?
F6 P1 F4 179.2(2) . . ?
F6 P1 F3 90.8(2) . . ?
F4 P1 F3 89.0(2) . . ?
F6 P1 F2 90.55(19) . . ?
F4 P1 F2 88.69(18) . . ?
F3 P1 F2 89.90(19) . . ?
F6 P1 F5 90.6(2) . . ?
F4 P1 F5 89.6(2) . . ?
F3 P1 F5 178.6(2) . . ?
F2 P1 F5 90.2(2) . . ?
F6 P1 F1 90.0(2) . . ?
F4 P1 F1 90.78(19) . . ?
F3 P1 F1 90.06(19) . . ?
F2 P1 F1 179.5(2) . . ?
F5 P1 F1 89.78(19) . . ?
F12 P2 F8 90.3(2) . . ?
F12 P2 F11 90.6(2) . . ?
F8 P2 F11 179.1(2) . . ?
F12 P2 F9 179.5(3) . . ?
F8 P2 F9 89.4(2) . . ?
F11 P2 F9 89.7(2) . . ?
F12 P2 F7 89.2(2) . . ?
F8 P2 F7 90.0(2) . . ?
F11 P2 F7 90.0(2) . . ?
F9 P2 F7 90.4(2) . . ?
F12 P2 F10 90.1(2) . . ?
F8 P2 F10 89.7(2) . . ?
F11 P2 F10 90.3(2) . . ?
F9 P2 F10 90.4(2) . . ?
F7 P2 F10 179.2(2) . . ?
F15 P3 F16 97.2(5) . . ?
F15 P3 F14 93.3(3) . . ?
F16 P3 F14 89.5(4) . . ?
F15 P3 F17 176.1(5) . . ?
F16 P3 F17 86.7(4) . . ?
F14 P3 F17 86.3(4) . . ?
F15 P3 F18 90.3(5) . . ?
F16 P3 F18 172.4(5) . . ?
F14 P3 F18 90.7(4) . . ?
F17 P3 F18 85.8(4) . . ?
F15 P3 F13 87.4(3) . . ?
F16 P3 F13 90.7(4) . . ?
F14 P3 F13 179.3(4) . . ?
F17 P3 F13 93.0(3) . . ?
F18 P3 F13 89.0(3) . . ?
F22 P4 F23 94.9(7) . . ?
F22 P4 F24 174.4(6) . . ?
F23 P4 F24 89.6(6) . . ?
F22 P4 F21 88.8(6) . . ?
F23 P4 F21 176.1(6) . . ?
F24 P4 F21 86.7(5) . . ?
F22 P4 F20 85.7(4) . . ?
F23 P4 F20 91.8(5) . . ?
F24 P4 F20 97.7(4) . . ?
F21 P4 F20 89.9(4) . . ?
F22 P4 F19 91.3(4) . . ?
F23 P4 F19 89.8(5) . . ?
F24 P4 F19 85.3(4) . . ?
F21 P4 F19 88.7(4) . . ?
F20 P4 F19 176.7(4) . . ?
C25 N1 C29 119.5(5) . . ?
C25 N1 Cu1 117.1(3) . . ?
C29 N1 Cu1 123.3(4) . . ?
C20 N2 C24 120.0(4) . . ?
C20 N2 Cu1 120.3(3) . . ?
C24 N2 Cu1 119.7(4) . . ?
C11 N3 C7 120.0(5) . . ?
C11 N3 Cu1 119.0(4) . . ?
C7 N3 Cu1 121.0(3) . . ?
C17 N4 C13 120.4(5) . . ?
C17 N4 Cu1 118.3(3) . . ?
C13 N4 Cu1 120.1(4) . . ?
C119 N5 Cu1 152.3(4) . . ?
C5 N6 C1 117.2(5) . . ?
C46 N7 C42 121.4(5) . . ?
C46 N7 Cu2 117.7(4) . . ?
C42 N7 Cu2 120.2(4) . . ?
C41 N8 C37 118.5(5) . . ?
C41 N8 Cu2 120.5(4) . . ?
C37 N8 Cu2 120.8(3) . . ?
C47 N9 C51 118.5(5) . . ?
C47 N9 Cu2 122.5(3) . . ?
C51 N9 Cu2 116.3(3) . . ?
C58 N10 C54 119.4(4) . . ?
C58 N10 Cu2 120.4(4) . . ?
C54 N10 Cu2 119.4(3) . . ?
C121 N11 Cu2 154.4(4) . . ?
C30 N12 C34 118.3(6) . . ?
C93 N13 C89 116.7(5) . . ?
C117 N14 C113 118.4(5) . . ?
C117 N14 Cu3 123.4(4) . . ?
C113 N14 Cu3 118.1(4) . . ?
C120 N15 Cu3 154.8(4) . . ?
C112 N16 C108 119.9(5) . . ?
C112 N16 Cu3 119.5(4) . . ?
C108 N16 Cu3 120.7(4) . . ?
C105 N17 C101 121.9(5) . . ?
C105 N17 Cu3 118.6(4) . . ?
C101 N17 Cu3 119.3(4) . . ?
C100 N18 C96 118.8(5) . . ?
C100 N18 Cu3 121.7(4) . . ?
C96 N18 Cu3 119.5(4) . . ?
C84 N19 C88 119.7(5) . . ?
C84 N19 Cu4 119.2(4) . . ?
C88 N19 Cu4 121.1(3) . . ?
C118 N20 Cu4 169.5(5) . . ?
C83 N21 C79 117.9(6) . . ?
C83 N21 Cu4 125.2(4) . . ?
C79 N21 Cu4 116.9(4) . . ?
C71 N22 C76 121.4(5) . . ?
C71 N22 Cu4 120.5(4) . . ?
C76 N22 Cu4 118.1(4) . . ?
C70 N23 C66 119.7(6) . . ?
C70 N23 Cu4 120.6(5) . . ?
C66 N23 Cu4 119.7(4) . . ?
C59 N24 C63 118.3(6) . . ?
N6 C1 C2 123.6(6) . . ?
N6 C1 H1A 118.2 . . ?
C2 C1 H1A 118.2 . . ?
C1 C2 C3 119.3(6) . . ?
C1 C2 H2A 120.4 . . ?
C3 C2 H2A 120.4 . . ?
C2 C3 C4 118.0(6) . . ?
C2 C3 H3A 121.0 . . ?
C4 C3 H3A 121.0 . . ?
C3 C4 C5 118.9(6) . . ?
C3 C4 H4A 120.5 . . ?
C5 C4 H4A 120.5 . . ?
N6 C5 C4 123.0(5) . . ?
N6 C5 C6 115.2(5) . . ?
C4 C5 C6 121.6(5) . . ?
C7 C6 C13 104.3(4) . . ?
C7 C6 C12 111.8(4) . . ?
C13 C6 C12 112.2(5) . . ?
C7 C6 C5 112.8(5) . . ?
C13 C6 C5 110.3(4) . . ?
C12 C6 C5 105.7(4) . . ?
N3 C7 C8 120.7(5) . . ?
N3 C7 C6 115.8(4) . . ?
C8 C7 C6 123.5(5) . . ?
C9 C8 C7 118.7(6) . . ?
C9 C8 H8A 120.6 . . ?
C7 C8 H8A 120.6 . . ?
C10 C9 C8 119.7(6) . . ?
C10 C9 H9A 120.1 . . ?
C8 C9 H9A 120.1 . . ?
C9 C10 C11 119.5(6) . . ?
C9 C10 H10A 120.3 . . ?
C11 C10 H10A 120.3 . . ?
N3 C11 C10 121.1(6) . . ?
N3 C11 H11B 119.4 . . ?
C10 C11 H11B 119.4 . . ?
C6 C12 H12B 109.5 . . ?
C6 C12 H12C 109.5 . . ?
H12B C12 H12C 109.5 . . ?
C6 C12 H12D 109.5 . . ?
H12B C12 H12D 109.5 . . ?
H12C C12 H12D 109.5 . . ?
N4 C13 C14 121.1(5) . . ?
N4 C13 C6 115.7(5) . . ?
C14 C13 C6 123.1(5) . . ?
C15 C14 C13 118.6(5) . . ?
C15 C14 H14A 120.7 . . ?
C13 C14 H14A 120.7 . . ?
C16 C15 C14 119.5(5) . . ?
C16 C15 H15B 120.2 . . ?
C14 C15 H15B 120.2 . . ?
C15 C16 C17 119.9(5) . . ?
C15 C16 H16A 120.1 . . ?
C17 C16 H16A 120.1 . . ?
N4 C17 C16 120.2(5) . . ?
N4 C17 C18 117.5(5) . . ?
C16 C17 C18 122.3(5) . . ?
C19 C18 C25 110.5(4) . . ?
C19 C18 C20 110.1(4) . . ?
C25 C18 C20 109.6(4) . . ?
C19 C18 C17 108.9(4) . . ?
C25 C18 C17 108.9(4) . . ?
C20 C18 C17 108.8(4) . . ?
C18 C19 H19A 109.5 . . ?
C18 C19 H19B 109.5 . . ?
H19A C19 H19B 109.5 . . ?
C18 C19 H19C 109.5 . . ?
H19A C19 H19C 109.5 . . ?
H19B C19 H19C 109.5 . . ?
N2 C20 C21 120.6(5) . . ?
N2 C20 C18 117.9(4) . . ?
C21 C20 C18 121.5(5) . . ?
C20 C21 C22 119.0(6) . . ?
C20 C21 H21A 120.5 . . ?
C22 C21 H21A 120.5 . . ?
C23 C22 C21 119.7(5) . . ?
C23 C22 H22A 120.1 . . ?
C21 C22 H22A 120.1 . . ?
C22 C23 C24 118.7(6) . . ?
C22 C23 H23A 120.7 . . ?
C24 C23 H23A 120.7 . . ?
N2 C24 C23 122.0(6) . . ?
N2 C24 H24B 119.0 . . ?
C23 C24 H24B 119.0 . . ?
N1 C25 C26 120.5(5) . . ?
N1 C25 C18 116.9(4) . . ?
C26 C25 C18 122.6(5) . . ?
C27 C26 C25 118.7(6) . . ?
C27 C26 H26A 120.7 . . ?
C25 C26 H26A 120.7 . . ?
C28 C27 C26 120.2(6) . . ?
C28 C27 H27A 119.9 . . ?
C26 C27 H27A 119.9 . . ?
C27 C28 C29 118.4(6) . . ?
C27 C28 H28A 120.8 . . ?
C29 C28 H28A 120.8 . . ?
N1 C29 C28 122.5(6) . . ?
N1 C29 H29A 118.7 . . ?
C28 C29 H29A 118.7 . . ?
N12 C30 C31 122.9(6) . . ?
N12 C30 H30A 118.6 . . ?
C31 C30 H30A 118.6 . . ?
C32 C31 C30 117.3(6) . . ?
C32 C31 H31A 121.4 . . ?
C30 C31 H31A 121.4 . . ?
C33 C32 C31 119.8(6) . . ?
C33 C32 H32A 120.1 . . ?
C31 C32 H32A 120.1 . . ?
C34 C33 C32 119.7(5) . . ?
C34 C33 H33A 120.2 . . ?
C32 C33 H33A 120.2 . . ?
N12 C34 C33 122.0(5) . . ?
N12 C34 C35 115.6(5) . . ?
C33 C34 C35 122.1(5) . . ?
C37 C35 C34 111.3(5) . . ?
C37 C35 C42 107.9(4) . . ?
C34 C35 C42 110.9(5) . . ?
C37 C35 C36 110.1(5) . . ?
C34 C35 C36 106.7(5) . . ?
C42 C35 C36 109.9(5) . . ?
C35 C36 H36A 109.5 . . ?
C35 C36 H36B 109.5 . . ?
H36A C36 H36B 109.5 . . ?
C35 C36 H36C 109.5 . . ?
H36A C36 H36C 109.5 . . ?
H36B C36 H36C 109.5 . . ?
N8 C37 C38 120.7(5) . . ?
N8 C37 C35 115.2(5) . . ?
C38 C37 C35 124.0(5) . . ?
C37 C38 C39 119.4(6) . . ?
C37 C38 H38A 120.3 . . ?
C39 C38 H38A 120.3 . . ?
C40 C39 C38 119.2(6) . . ?
C40 C39 H39A 120.4 . . ?
C38 C39 H39A 120.4 . . ?
C41 C40 C39 118.4(5) . . ?
C41 C40 H40A 120.8 . . ?
C39 C40 H40A 120.8 . . ?
N8 C41 C40 123.7(5) . . ?
N8 C41 H41A 118.1 . . ?
C40 C41 H41A 118.1 . . ?
N7 C42 C43 120.3(5) . . ?
N7 C42 C35 115.6(5) . . ?
C43 C42 C35 124.1(6) . . ?
C42 C43 C44 119.9(6) . . ?
C42 C43 H43A 120.1 . . ?
C44 C43 H43A 120.1 . . ?
C43 C44 C45 119.4(5) . . ?
C43 C44 H44A 120.3 . . ?
C45 C44 H44A 120.3 . . ?
C44 C45 C46 119.7(6) . . ?
C44 C45 H45A 120.1 . . ?
C46 C45 H45A 120.1 . . ?
N7 C46 C45 119.2(6) . . ?
N7 C46 C52 118.1(5) . . ?
C45 C46 C52 122.5(5) . . ?
N9 C47 C48 122.9(5) . . ?
N9 C47 H47A 118.5 . . ?
C48 C47 H47A 118.5 . . ?
C49 C48 C47 119.0(5) . . ?
C49 C48 H48A 120.5 . . ?
C47 C48 H48A 120.5 . . ?
C48 C49 C50 118.6(6) . . ?
C48 C49 H49A 120.7 . . ?
C50 C49 H49A 120.7 . . ?
C49 C50 C51 120.3(5) . . ?
C49 C50 H50A 119.8 . . ?
C51 C50 H50A 119.8 . . ?
N9 C51 C50 120.6(5) . . ?
N9 C51 C52 116.3(5) . . ?
C50 C51 C52 123.1(5) . . ?
C54 C52 C46 107.4(5) . . ?
C54 C52 C53 109.9(4) . . ?
C46 C52 C53 110.3(5) . . ?
C54 C52 C51 108.2(4) . . ?
C46 C52 C51 112.3(4) . . ?
C53 C52 C51 108.7(5) . . ?
C52 C53 H53A 109.5 . . ?
C52 C53 H53B 109.5 . . ?
H53A C53 H53B 109.5 . . ?
C52 C53 H53C 109.5 . . ?
H53A C53 H53C 109.5 . . ?
H53B C53 H53C 109.5 . . ?
N10 C54 C55 120.4(5) . . ?
N10 C54 C52 117.3(4) . . ?
C55 C54 C52 122.3(5) . . ?
C56 C55 C54 119.9(5) . . ?
C56 C55 H55A 120.0 . . ?
C54 C55 H55A 120.0 . . ?
C55 C56 C57 118.9(5) . . ?
C55 C56 H56A 120.6 . . ?
C57 C56 H56A 120.6 . . ?
C58 C57 C56 119.3(5) . . ?
C58 C57 H57A 120.4 . . ?
C56 C57 H57A 120.4 . . ?
N10 C58 C57 122.1(5) . . ?
N10 C58 H58A 118.9 . . ?
C57 C58 H58A 118.9 . . ?
N24 C59 C60 123.0(7) . . ?
N24 C59 H59A 118.5 . . ?
C60 C59 H59A 118.5 . . ?
C61 C60 C59 118.2(7) . . ?
C61 C60 H60A 120.9 . . ?
C59 C60 H60A 120.9 . . ?
C60 C61 C62 119.6(7) . . ?
C60 C61 H61A 120.2 . . ?
C62 C61 H61A 120.2 . . ?
C63 C62 C61 118.6(6) . . ?
C63 C62 H62A 120.7 . . ?
C61 C62 H62A 120.7 . . ?
N24 C63 C62 122.3(6) . . ?
N24 C63 C64 114.8(5) . . ?
C62 C63 C64 122.7(6) . . ?
C66 C64 C63 111.8(5) . . ?
C66 C64 C71 109.3(5) . . ?
C63 C64 C71 108.5(5) . . ?
C66 C64 C65 111.9(5) . . ?
C63 C64 C65 104.7(5) . . ?
C71 C64 C65 110.4(5) . . ?
C64 C65 H65A 109.5 . . ?
C64 C65 H65B 109.5 . . ?
H65A C65 H65B 109.5 . . ?
C64 C65 H65C 109.5 . . ?
H65A C65 H65C 109.5 . . ?
H65B C65 H65C 109.5 . . ?
N23 C66 C67 121.2(7) . . ?
N23 C66 C64 115.3(6) . . ?
C67 C66 C64 123.5(7) . . ?
C68 C67 C66 119.2(9) . . ?
C68 C67 H67A 120.4 . . ?
C66 C67 H67A 120.4 . . ?
C69 C68 C67 120.1(8) . . ?
C69 C68 H68A 120.0 . . ?
C67 C68 H68A 120.0 . . ?
C68 C69 C70 119.3(8) . . ?
C68 C69 H69A 120.4 . . ?
C70 C69 H69A 120.4 . . ?
N23 C70 C69 120.4(8) . . ?
N23 C70 H70A 119.8 . . ?
C69 C70 H70A 119.8 . . ?
N22 C71 C72 121.1(5) . . ?
N22 C71 C64 116.0(5) . . ?
C72 C71 C64 122.9(6) . . ?
C74 C72 C71 118.7(7) . . ?
C74 C72 H72A 120.6 . . ?
C71 C72 H72A 120.6 . . ?
C72 C74 C75 120.0(6) . . ?
C72 C74 H74A 120.0 . . ?
C75 C74 H74A 120.0 . . ?
C74 C75 C76 120.1(6) . . ?
C74 C75 H75A 120.0 . . ?
C76 C75 H75A 120.0 . . ?
N22 C76 C75 118.7(6) . . ?
N22 C76 C77 118.5(5) . . ?
C75 C76 C77 122.5(5) . . ?
C76 C77 C79 111.2(5) . . ?
C76 C77 C78 109.5(5) . . ?
C79 C77 C78 109.2(5) . . ?
C76 C77 C84 107.6(5) . . ?
C79 C77 C84 110.5(5) . . ?
C78 C77 C84 108.8(5) . . ?
C77 C78 H78A 109.5 . . ?
C77 C78 H78B 109.5 . . ?
H78A C78 H78B 109.5 . . ?
C77 C78 H78C 109.5 . . ?
H78A C78 H78C 109.5 . . ?
H78B C78 H78C 109.5 . . ?
N21 C79 C80 120.9(6) . . ?
N21 C79 C77 116.4(5) . . ?
C80 C79 C77 122.7(6) . . ?
C81 C80 C79 119.8(7) . . ?
C81 C80 H80A 120.1 . . ?
C79 C80 H80A 120.1 . . ?
C82 C81 C80 119.9(8) . . ?
C82 C81 H81A 120.1 . . ?
C80 C81 H81A 120.1 . . ?
C81 C82 C83 117.4(7) . . ?
C81 C82 H82A 121.3 . . ?
C83 C82 H82A 121.3 . . ?
N21 C83 C82 123.9(7) . . ?
N21 C83 H83A 118.0 . . ?
C82 C83 H83A 118.0 . . ?
N19 C84 C85 120.1(5) . . ?
N19 C84 C77 117.1(5) . . ?
C85 C84 C77 122.7(5) . . ?
C84 C85 C86 119.1(5) . . ?
C84 C85 H85A 120.4 . . ?
C86 C85 H85A 120.4 . . ?
C87 C86 C85 120.2(6) . . ?
C87 C86 H86A 119.9 . . ?
C85 C86 H86A 119.9 . . ?
C88 C87 C86 118.1(6) . . ?
C88 C87 H87A 120.9 . . ?
C86 C87 H87A 120.9 . . ?
N19 C88 C87 122.6(5) . . ?
N19 C88 H88A 118.7 . . ?
C87 C88 H88A 118.7 . . ?
N13 C89 C90 123.9(6) . . ?
N13 C89 H89A 118.1 . . ?
C90 C89 H89A 118.1 . . ?
C91 C90 C89 118.2(6) . . ?
C91 C90 H90A 120.9 . . ?
C89 C90 H90A 120.9 . . ?
C90 C91 C92 119.0(6) . . ?
C90 C91 H91A 120.5 . . ?
C92 C91 H91A 120.5 . . ?
C93 C92 C91 119.2(6) . . ?
C93 C92 H92A 120.4 . . ?
C91 C92 H92A 120.4 . . ?
N13 C93 C92 123.0(5) . . ?
N13 C93 C94 114.4(5) . . ?
C92 C93 C94 122.4(6) . . ?
C101 C94 C96 108.6(5) . . ?
C101 C94 C93 110.7(5) . . ?
C96 C94 C93 110.0(4) . . ?
C101 C94 C95 111.5(5) . . ?
C96 C94 C95 110.8(5) . . ?
C93 C94 C95 105.2(4) . . ?
C94 C95 H95A 109.5 . . ?
C94 C95 H95B 109.5 . . ?
H95A C95 H95B 109.5 . . ?
C94 C95 H95C 109.5 . . ?
H95A C95 H95C 109.5 . . ?
H95B C95 H95C 109.5 . . ?
N18 C96 C97 120.5(5) . . ?
N18 C96 C94 115.5(5) . . ?
C97 C96 C94 124.0(5) . . ?
C96 C97 C98 119.9(5) . . ?
C96 C97 H97A 120.0 . . ?
C98 C97 H97A 120.0 . . ?
C99 C98 C97 119.3(6) . . ?
C99 C98 H98A 120.3 . . ?
C97 C98 H98A 120.3 . . ?
C98 C99 C100 118.1(6) . . ?
C98 C99 H99A 120.9 . . ?
C100 C99 H99A 120.9 . . ?
N18 C100 C99 123.0(5) . . ?
N18 C100 H10B 118.5 . . ?
C99 C100 H10B 118.5 . . ?
N17 C101 C102 120.1(5) . . ?
N17 C101 C94 117.3(5) . . ?
C102 C101 C94 122.6(5) . . ?
C103 C102 C101 119.3(6) . . ?
C103 C102 H10C 120.3 . . ?
C101 C102 H10C 120.3 . . ?
C102 C103 C104 119.8(6) . . ?
C102 C103 H10D 120.1 . . ?
C104 C103 H10D 120.1 . . ?
C103 C104 C105 119.1(6) . . ?
C103 C104 H10E 120.5 . . ?
C105 C104 H10E 120.5 . . ?
N17 C105 C104 119.8(5) . . ?
N17 C105 C106 119.7(5) . . ?
C104 C105 C106 120.5(5) . . ?
C107 C106 C105 111.0(5) . . ?
C107 C106 C113 109.7(5) . . ?
C105 C106 C113 109.9(5) . . ?
C107 C106 C108 108.4(5) . . ?
C105 C106 C108 108.8(4) . . ?
C113 C106 C108 109.1(4) . . ?
C106 C107 H10F 109.5 . . ?
C106 C107 H10G 109.5 . . ?
H10F C107 H10G 109.5 . . ?
C106 C107 H10H 109.5 . . ?
H10F C107 H10H 109.5 . . ?
H10G C107 H10H 109.5 . . ?
N16 C108 C109 120.5(5) . . ?
N16 C108 C106 117.2(5) . . ?
C109 C108 C106 122.4(5) . . ?
C108 C109 C110 119.8(6) . . ?
C108 C109 H10I 120.1 . . ?
C110 C109 H10I 120.1 . . ?
C111 C110 C109 119.6(6) . . ?
C111 C110 H11C 120.2 . . ?
C109 C110 H11C 120.2 . . ?
C110 C111 C112 118.5(6) . . ?
C110 C111 H11D 120.7 . . ?
C112 C111 H11D 120.7 . . ?
N16 C112 C111 121.7(6) . . ?
N16 C112 H11E 119.1 . . ?
C111 C112 H11E 119.1 . . ?
N14 C113 C114 120.4(6) . . ?
N14 C113 C106 116.6(5) . . ?
C114 C113 C106 123.0(6) . . ?
C115 C114 C113 120.2(6) . . ?
C115 C114 H11F 119.9 . . ?
C113 C114 H11F 119.9 . . ?
C116 C115 C114 118.5(6) . . ?
C116 C115 H11G 120.7 . . ?
C114 C115 H11G 120.7 . . ?
C115 C116 C117 118.6(6) . . ?
C115 C116 H11H 120.7 . . ?
C117 C116 H11H 120.7 . . ?
N14 C117 C116 123.8(6) . . ?
N14 C117 H11I 118.1 . . ?
C116 C117 H11I 118.1 . . ?
N20 C118 Re1 179.3(5) . . ?
N5 C119 Re1 177.6(4) . . ?
N15 C120 Re1 177.9(4) . . ?
N11 C121 Re1 178.7(5) . . ?
N26 C122 Re1 174.3(5) . . ?
N25 C123 Re1 175.4(5) . . ?
N27 C124 Re1 175.3(5) . . ?
N5 Cu1 N2 97.81(18) . . ?
N5 Cu1 N4 169.10(17) . . ?
N2 Cu1 N4 84.96(16) . . ?
N5 Cu1 N3 89.86(18) . . ?
N2 Cu1 N3 167.47(16) . . ?
N4 Cu1 N3 85.71(17) . . ?
N5 Cu1 N1 98.41(17) . . ?
N2 Cu1 N1 84.78(16) . . ?
N4 Cu1 N1 92.33(17) . . ?
N3 Cu1 N1 103.97(16) . . ?
N11 Cu2 N7 172.25(19) . . ?
N11 Cu2 N10 96.44(17) . . ?
N7 Cu2 N10 84.21(17) . . ?
N11 Cu2 N8 89.57(17) . . ?
N7 Cu2 N8 87.93(17) . . ?
N10 Cu2 N8 164.39(18) . . ?
N11 Cu2 N9 96.90(17) . . ?
N7 Cu2 N9 90.83(17) . . ?
N10 Cu2 N9 87.45(17) . . ?
N8 Cu2 N9 106.17(16) . . ?
N15 Cu3 N16 93.48(18) . . ?
N15 Cu3 N17 171.52(18) . . ?
N16 Cu3 N17 85.04(18) . . ?
N15 Cu3 N18 89.85(18) . . ?
N16 Cu3 N18 168.33(18) . . ?
N17 Cu3 N18 90.02(18) . . ?
N15 Cu3 N14 99.09(17) . . ?
N16 Cu3 N14 86.13(18) . . ?
N17 Cu3 N14 89.16(18) . . ?
N18 Cu3 N14 104.40(17) . . ?
N20 Cu4 N22 170.86(19) . . ?
N20 Cu4 N19 92.32(18) . . ?
N22 Cu4 N19 85.63(18) . . ?
N20 Cu4 N23 91.0(2) . . ?
N22 Cu4 N23 89.2(2) . . ?
N19 Cu4 N23 167.5(2) . . ?
N20 Cu4 N21 97.36(19) . . ?
N22 Cu4 N21 91.47(19) . . ?
N19 Cu4 N21 87.71(18) . . ?
N23 Cu4 N21 103.8(2) . . ?

loop_
_geom_bond_atom_site_label_1
_geom_bond_atom_site_label_2
_geom_bond_distance
_geom_bond_site_symmetry_2
_geom_bond_publ_flag
Re1 C120 2.070(6) . ?
Re1 C121 2.085(5) . ?
Re1 C119 2.082(6) . ?
Re1 C118 2.092(5) . ?
Re1 C122 2.111(6) . ?
Re1 C124 2.122(6) . ?
Re1 C123 2.121(6) . ?
P1 F6 1.579(4) . ?
P1 F4 1.594(3) . ?
P1 F3 1.595(4) . ?
P1 F2 1.599(3) . ?
P1 F5 1.601(4) . ?
P1 F1 1.604(3) . ?
P2 F12 1.585(4) . ?
P2 F8 1.593(4) . ?
P2 F11 1.594(4) . ?
P2 F9 1.597(4) . ?
P2 F7 1.599(4) . ?
P2 F10 1.600(4) . ?
P3 F15 1.506(5) . ?
P3 F16 1.529(6) . ?
P3 F14 1.560(6) . ?
P3 F17 1.557(6) . ?
P3 F18 1.582(7) . ?
P3 F13 1.586(5) . ?
P4 F22 1.467(6) . ?
P4 F23 1.470(6) . ?
P4 F24 1.508(7) . ?
P4 F21 1.530(6) . ?
P4 F20 1.550(6) . ?
P4 F19 1.575(6) . ?
N1 C25 1.330(7) . ?
N1 C29 1.341(6) . ?
N1 Cu1 2.190(4) . ?
N2 C20 1.338(7) . ?
N2 C24 1.347(6) . ?
N2 Cu1 1.985(4) . ?
N3 C11 1.337(6) . ?
N3 C7 1.341(6) . ?
N3 Cu1 2.012(4) . ?
N4 C17 1.348(7) . ?
N4 C13 1.345(6) . ?
N4 Cu1 2.010(4) . ?
N5 C119 1.153(6) . ?
N5 Cu1 1.952(4) . ?
N6 C5 1.326(7) . ?
N6 C1 1.345(7) . ?
N7 C46 1.344(7) . ?
N7 C42 1.355(7) . ?
N7 Cu2 2.000(4) . ?
N8 C41 1.342(6) . ?
N8 C37 1.354(7) . ?
N8 Cu2 2.019(4) . ?
N9 C47 1.344(6) . ?
N9 C51 1.349(6) . ?
N9 Cu2 2.175(4) . ?
N10 C58 1.346(6) . ?
N10 C54 1.359(6) . ?
N10 Cu2 2.007(4) . ?
N11 C121 1.154(6) . ?
N11 Cu2 1.961(4) . ?
N12 C30 1.333(7) . ?
N12 C34 1.349(7) . ?
N13 C93 1.341(7) . ?
N13 C89 1.343(7) . ?
N14 C117 1.325(7) . ?
N14 C113 1.341(7) . ?
N14 Cu3 2.187(4) . ?
N15 C120 1.164(6) . ?
N15 Cu3 1.947(4) . ?
N16 C112 1.350(6) . ?
N16 C108 1.356(7) . ?
N16 Cu3 2.015(5) . ?
N17 C105 1.335(7) . ?
N17 C101 1.344(6) . ?
N17 Cu3 2.024(4) . ?
N18 C100 1.332(7) . ?
N18 C96 1.363(6) . ?
N18 Cu3 2.051(4) . ?
N19 C84 1.347(6) . ?
N19 C88 1.352(6) . ?
N19 Cu4 2.004(4) . ?
N20 C118 1.131(6) . ?
N20 Cu4 1.934(5) . ?
N21 C83 1.332(7) . ?
N21 C79 1.344(7) . ?
N21 Cu4 2.166(5) . ?
N22 C71 1.322(8) . ?
N22 C76 1.359(6) . ?
N22 Cu4 1.990(5) . ?
N23 C70 1.340(7) . ?
N23 C66 1.350(9) . ?
N23 Cu4 2.026(5) . ?
N24 C59 1.336(8) . ?
N24 C63 1.331(7) . ?
N25 C123 1.146(6) . ?
N26 C122 1.158(6) . ?
N27 C124 1.148(6) . ?
C1 C2 1.364(9) . ?
C1 H1A 0.9500 . ?
C2 C3 1.384(9) . ?
C2 H2A 0.9500 . ?
C3 C4 1.383(8) . ?
C3 H3A 0.9500 . ?
C4 C5 1.392(8) . ?
C4 H4A 0.9500 . ?
C5 C6 1.541(8) . ?
C6 C7 1.519(7) . ?
C6 C13 1.532(7) . ?
C6 C12 1.542(7) . ?
C7 C8 1.390(7) . ?
C8 C9 1.381(8) . ?
C8 H8A 0.9500 . ?
C9 C10 1.356(8) . ?
C9 H9A 0.9500 . ?
C10 C11 1.381(7) . ?
C10 H10A 0.9500 . ?
C11 H11B 0.9500 . ?
C12 H12B 0.9800 . ?
C12 H12C 0.9800 . ?
C12 H12D 0.9800 . ?
C13 C14 1.385(7) . ?
C14 C15 1.382(8) . ?
C14 H14A 0.9500 . ?
C15 C16 1.377(7) . ?
C15 H15B 0.9500 . ?
C16 C17 1.377(7) . ?
C16 H16A 0.9500 . ?
C17 C18 1.553(7) . ?
C18 C19 1.526(7) . ?
C18 C25 1.551(7) . ?
C18 C20 1.552(7) . ?
C19 H19A 0.9800 . ?
C19 H19B 0.9800 . ?
C19 H19C 0.9800 . ?
C20 C21 1.394(7) . ?
C21 C22 1.393(8) . ?
C21 H21A 0.9500 . ?
C22 C23 1.367(8) . ?
C22 H22A 0.9500 . ?
C23 C24 1.381(7) . ?
C23 H23A 0.9500 . ?
C24 H24B 0.9500 . ?
C25 C26 1.404(7) . ?
C26 C27 1.383(8) . ?
C26 H26A 0.9500 . ?
C27 C28 1.356(9) . ?
C27 H27A 0.9500 . ?
C28 C29 1.377(8) . ?
C28 H28A 0.9500 . ?
C29 H29A 0.9500 . ?
C30 C31 1.386(8) . ?
C30 H30A 0.9500 . ?
C31 C32 1.381(8) . ?
C31 H31A 0.9500 . ?
C32 C33 1.368(8) . ?
C32 H32A 0.9500 . ?
C33 C34 1.351(7) . ?
C33 H33A 0.9500 . ?
C34 C35 1.533(8) . ?
C35 C37 1.528(7) . ?
C35 C42 1.539(8) . ?
C35 C36 1.569(8) . ?
C36 H36A 0.9800 . ?
C36 H36B 0.9800 . ?
C36 H36C 0.9800 . ?
C37 C38 1.381(7) . ?
C38 C39 1.393(7) . ?
C38 H38A 0.9500 . ?
C39 C40 1.375(8) . ?
C39 H39A 0.9500 . ?
C40 C41 1.354(7) . ?
C40 H40A 0.9500 . ?
C41 H41A 0.9500 . ?
C42 C43 1.371(7) . ?
C43 C44 1.370(8) . ?
C43 H43A 0.9500 . ?
C44 C45 1.382(8) . ?
C44 H44A 0.9500 . ?
C45 C46 1.396(7) . ?
C45 H45A 0.9500 . ?
C46 C52 1.537(8) . ?
C47 C48 1.370(8) . ?
C47 H47A 0.9500 . ?
C48 C49 1.371(7) . ?
C48 H48A 0.9500 . ?
C49 C50 1.378(7) . ?
C49 H49A 0.9500 . ?
C50 C51 1.383(8) . ?
C50 H50A 0.9500 . ?
C51 C52 1.553(7) . ?
C52 C54 1.531(7) . ?
C52 C53 1.544(7) . ?
C53 H53A 0.9800 . ?
C53 H53B 0.9800 . ?
C53 H53C 0.9800 . ?
C54 C55 1.386(7) . ?
C55 C56 1.380(8) . ?
C55 H55A 0.9500 . ?
C56 C57 1.387(8) . ?
C56 H56A 0.9500 . ?
C57 C58 1.365(7) . ?
C57 H57A 0.9500 . ?
C58 H58A 0.9500 . ?
C59 C60 1.397(9) . ?
C59 H59A 0.9500 . ?
C60 C61 1.348(9) . ?
C60 H60A 0.9500 . ?
C61 C62 1.403(8) . ?
C61 H61A 0.9500 . ?
C62 C63 1.375(8) . ?
C62 H62A 0.9500 . ?
C63 C64 1.544(8) . ?
C64 C66 1.507(9) . ?
C64 C71 1.544(7) . ?
C64 C65 1.553(9) . ?
C65 H65A 0.9800 . ?
C65 H65B 0.9800 . ?
C65 H65C 0.9800 . ?
C66 C67 1.375(8) . ?
C67 C68 1.371(11) . ?
C67 H67A 0.9500 . ?
C68 C69 1.352(13) . ?
C68 H68A 0.9500 . ?
C69 C70 1.403(10) . ?
C69 H69A 0.9500 . ?
C70 H70A 0.9500 . ?
C71 C72 1.381(8) . ?
C72 C74 1.366(8) . ?
C72 H72A 0.9500 . ?
C74 C75 1.367(9) . ?
C74 H74A 0.9500 . ?
C75 C76 1.383(7) . ?
C75 H75A 0.9500 . ?
C76 C77 1.532(8) . ?
C77 C79 1.542(8) . ?
C77 C78 1.550(7) . ?
C77 C84 1.561(7) . ?
C78 H78A 0.9800 . ?
C78 H78B 0.9800 . ?
C78 H78C 0.9800 . ?
C79 C80 1.379(8) . ?
C80 C81 1.362(10) . ?
C80 H80A 0.9500 . ?
C81 C82 1.366(10) . ?
C81 H81A 0.9500 . ?
C82 C83 1.372(10) . ?
C82 H82A 0.9500 . ?
C83 H83A 0.9500 . ?
C84 C85 1.382(7) . ?
C85 C86 1.393(8) . ?
C85 H85A 0.9500 . ?
C86 C87 1.367(8) . ?
C86 H86A 0.9500 . ?
C87 C88 1.361(7) . ?
C87 H87A 0.9500 . ?
C88 H88A 0.9500 . ?
C89 C90 1.384(9) . ?
C89 H89A 0.9500 . ?
C90 C91 1.372(9) . ?
C90 H90A 0.9500 . ?
C91 C92 1.383(8) . ?
C91 H91A 0.9500 . ?
C92 C93 1.377(8) . ?
C92 H92A 0.9500 . ?
C93 C94 1.542(7) . ?
C94 C101 1.511(8) . ?
C94 C96 1.522(8) . ?
C94 C95 1.553(7) . ?
C95 H95A 0.9800 . ?
C95 H95B 0.9800 . ?
C95 H95C 0.9800 . ?
C96 C97 1.374(7) . ?
C97 C98 1.378(8) . ?
C97 H97A 0.9500 . ?
C98 C99 1.380(7) . ?
C98 H98A 0.9500 . ?
C99 C100 1.377(7) . ?
C99 H99A 0.9500 . ?
C100 H10B 0.9500 . ?
C101 C102 1.389(7) . ?
C102 C103 1.368(8) . ?
C102 H10C 0.9500 . ?
C103 C104 1.387(8) . ?
C103 H10D 0.9500 . ?
C104 C105 1.394(7) . ?
C104 H10E 0.9500 . ?
C105 C106 1.545(7) . ?
C106 C107 1.539(8) . ?
C106 C113 1.544(8) . ?
C106 C108 1.546(7) . ?
C107 H10F 0.9800 . ?
C107 H10G 0.9800 . ?
C107 H10H 0.9800 . ?
C108 C109 1.371(8) . ?
C109 C110 1.394(8) . ?
C109 H10I 0.9500 . ?
C110 C111 1.374(8) . ?
C110 H11C 0.9500 . ?
C111 C112 1.385(8) . ?
C111 H11D 0.9500 . ?
C112 H11E 0.9500 . ?
C113 C114 1.396(7) . ?
C114 C115 1.380(8) . ?
C114 H11F 0.9500 . ?
C115 C116 1.360(9) . ?
C115 H11G 0.9500 . ?
C116 C117 1.379(8) . ?
C116 H11H 0.9500 . ?
C117 H11I 0.9500 . ?

loop_
_platon_squeeze_void_nr
_platon_squeeze_void_average_x
_platon_squeeze_void_average_y
_platon_squeeze_void_average_z
_platon_squeeze_void_volume
_platon_squeeze_void_count_electrons
_platon_squeeze_void_content
1 -0.002 0.292 0.246 11 4 ' '
2 0.072 0.380 0.864 132 36 ' '
3 -0.072 0.620 0.136 132 36 ' '
4 0.002 0.708 0.754 11 4 ' '
5 0.000 0.000 0.000 11 1 ' '
6 0.500 1.000 1.500 860 241 ' '
